data_4333350
loop_
_publ_author_name
'Zhang, Wen-Hua'
'Song, Ying-Lin'
'Ren, Zhi-Gang'
'Li, Hong-Xi'
'Li, Ling-Ling'
'Zhang, Yong'
'Lang, Jian-Ping'

_publ_section_title
;
 Construction of [(eta5-C5Me5)MoS3Cu3]-based supramolecular assemblies
 from the [(eta5-C5Me5)MoS3(CuNCS)3]- cluster anion and multitopic ligands
 with different symmetries.
;
_journal_issue 16
_journal_name_full 'Inorganic chemistry'
_journal_page_first 6647
_journal_page_last 6660
_journal_paper_doi 10.1021/ic700762x
_journal_volume 46
_journal_year 2007
_chemical_formula_moiety '2(C36 H34 Cu3 Mo N9 S5), C6 H6 N, C3 H2 N0.50, O'
_chemical_formula_sum 'C40.5 H38 Cu3 Mo N9.75 O0.5 S5'
_chemical_formula_weight 1116.17
_chemical_name_systematic
; 
 ? 
;
_space_group_IT_number 2
_symmetry_cell_setting triclinic
_symmetry_space_group_name_Hall '-P 1'
_symmetry_space_group_name_H-M 'P -1'
_atom_sites_solution_hydrogens geom
_atom_sites_solution_primary direct
_atom_sites_solution_secondary difmap
_audit_creation_method SHELXL-97
_cell_angle_alpha 60.45(3)
_cell_angle_beta 89.52(3)
_cell_angle_gamma 78.05(3)
_cell_formula_units_Z 2
_cell_length_a 10.472(2)
_cell_length_b 16.396(3)
_cell_length_c 16.563(3)
_cell_measurement_reflns_used 8855
_cell_measurement_temperature 153(2)
_cell_measurement_theta_max 25.3
_cell_measurement_theta_min 3.15
_cell_volume 2405.6(11)
_computing_structure_refinement 'SHELXL-97 (Sheldrick, 1997)'
_computing_structure_solution 'SHELXS-97 (Sheldrick, 1990)'
_diffrn_ambient_temperature 153(2)
_diffrn_measured_fraction_theta_full 0.990
_diffrn_measured_fraction_theta_max 0.990
_diffrn_measurement_device_type 'Rigaku Mercury'
_diffrn_measurement_method \w
_diffrn_radiation_monochromator graphite
_diffrn_radiation_source 'fine-focus sealed tube'
_diffrn_radiation_type MoK\a
_diffrn_radiation_wavelength 0.71073
_diffrn_reflns_av_R_equivalents 0.0267
_diffrn_reflns_av_sigmaI/netI 0.0346
_diffrn_reflns_limit_h_max 12
_diffrn_reflns_limit_h_min -12
_diffrn_reflns_limit_k_max 19
_diffrn_reflns_limit_k_min -19
_diffrn_reflns_limit_l_max 18
_diffrn_reflns_limit_l_min -19
_diffrn_reflns_number 23417
_diffrn_reflns_theta_full 25.35
_diffrn_reflns_theta_max 25.35
_diffrn_reflns_theta_min 3.14
_diffrn_standards_decay_% 0
_diffrn_standards_interval_count 0
_diffrn_standards_interval_time 0
_diffrn_standards_number 0
_exptl_absorpt_coefficient_mu 1.821
_exptl_absorpt_correction_T_max 0.5790
_exptl_absorpt_correction_T_min 0.4930
_exptl_absorpt_correction_type multi-scan
_exptl_absorpt_process_details 'Jacobson, R. (1998) Private communication.'
_exptl_crystal_colour black
_exptl_crystal_density_diffrn 1.541
_exptl_crystal_density_method 'not measured'
_exptl_crystal_description block
_exptl_crystal_F_000 1124.5
_exptl_crystal_size_max 0.50
_exptl_crystal_size_mid 0.32
_exptl_crystal_size_min 0.30
_refine_diff_density_max 1.242
_refine_diff_density_min -0.888
_refine_diff_density_rms 0.151
_refine_ls_extinction_method none
_refine_ls_goodness_of_fit_ref 1.200
_refine_ls_hydrogen_treatment mixed
_refine_ls_matrix_type full
_refine_ls_number_parameters 538
_refine_ls_number_reflns 8724
_refine_ls_number_restraints 36
_refine_ls_restrained_S_all 1.199
_refine_ls_R_factor_all 0.0625
_refine_ls_R_factor_gt 0.0568
_refine_ls_shift/su_max 0.001
_refine_ls_shift/su_mean 0.000
_refine_ls_structure_factor_coef Fsqd
_refine_ls_weighting_details 'calc w=1/[\s^2^(Fo^2^)+(0.0618P)^2^+13.3995P] where P=(Fo^2^+2Fc^2^)/3'
_refine_ls_weighting_scheme calc
_refine_ls_wR_factor_gt 0.1562
_refine_ls_wR_factor_ref 0.1597
_reflns_number_gt 7873
_reflns_number_total 8724
_reflns_threshold_expression >2sigma(I)
_cod_data_source_file ic700762xsup3.cif
_cod_data_source_block t
_cod_depositor_comments 'Adding full bibliography for 4333348--4333351.cif.'
_cod_original_formula_sum 'C40.50 H38 Cu3 Mo N9.75 O0.50 S5'
_cod_database_code 4333350

loop_
_symmetry_equiv_pos_as_xyz
'x, y, z'
'-x, -y, -z'

loop_
_atom_site_label
_atom_site_type_symbol
_atom_site_fract_x
_atom_site_fract_y
_atom_site_fract_z
_atom_site_U_iso_or_equiv
_atom_site_adp_type
_atom_site_occupancy
_atom_site_symmetry_multiplicity
_atom_site_calc_flag
_atom_site_refinement_flags
Mo1 Mo 0.28068(5) 0.32063(3) 0.42209(3) 0.01844(14) Uani 1 1 d .
Cu1 Cu 0.06451(7) 0.29731(5) 0.51289(5) 0.02067(18) Uani 1 1 d .
Cu2 Cu 0.14355(8) 0.27759(5) 0.31870(5) 0.02555(19) Uani 1 1 d .
Cu3 Cu 0.11119(7) 0.49015(5) 0.31392(5) 0.02278(18) Uani 1 1 d .
S1 S -0.16047(15) 0.34421(11) 0.47228(11) 0.0284(3) Uani 1 1 d .
S2 S -0.3402(2) 0.61456(18) 0.19727(19) 0.0681(7) Uani 1 1 d .
S3 S 0.16086(14) 0.42094(10) 0.46796(9) 0.0206(3) Uani 1 1 d .
S4 S 0.18474(14) 0.19218(9) 0.47429(9) 0.0200(3) Uani 1 1 d .
S5 S 0.23941(16) 0.40082(10) 0.26313(10) 0.0250(3) Uani 1 1 d .
O1 O -0.5000 0.5000 0.0000 0.163(7) Uiso 1 2 d S
N1 N -0.2253(6) 0.1649(5) 0.5823(4) 0.0475(16) Uani 1 1 d .
N2 N -0.0772(6) 0.5363(4) 0.2686(4) 0.0322(12) Uani 1 1 d .
N3 N 0.0919(5) 0.2204(3) 0.6602(3) 0.0194(10) Uani 1 1 d .
N4 N 0.1709(5) -0.3764(3) 1.2451(3) 0.0232(10) Uani 1 1 d .
N5 N 0.1849(5) 0.2026(3) 1.2483(3) 0.0245(11) Uani 1 1 d .
N6 N 0.1674(5) -0.0350(3) 1.0002(3) 0.0193(10) Uani 1 1 d .
N7 N 0.1668(5) 0.1099(3) 1.0011(3) 0.0208(10) Uani 1 1 d .
N8 N 0.1988(5) -0.0386(3) 1.1441(3) 0.0199(10) Uani 1 1 d .
N9 N -0.0655(6) 0.3133(4) 0.2863(4) 0.0306(12) Uani 1 1 d D
H1 H -0.081(8) 0.326(5) 0.331(3) 0.052(17) Uiso 1 1 d D
H2 H -0.066(8) 0.366(3) 0.235(3) 0.052(17) Uiso 1 1 d D
N10 N -0.2226(14) 0.4897(9) 0.0955(9) 0.050(3) Uani 0.50 1 d PD
H10A H -0.2972 0.4786 0.0872 0.04(3) Uiso 0.50 1 d PRD
H10B H -0.2308 0.5110 0.1342 0.04(3) Uiso 0.50 1 d PRD
N11 N 0.468(4) 0.1903(15) 0.857(2) 0.128(6) Uiso 0.25 1 d PD
C1 C -0.1967(6) 0.2377(5) 0.5377(4) 0.0318(14) Uani 1 1 d .
C2 C -0.1846(7) 0.5671(5) 0.2407(5) 0.0342(15) Uani 1 1 d .
C3 C 0.1233(6) 0.2604(4) 0.7085(4) 0.0228(12) Uani 1 1 d .
H3 H 0.1298 0.3257 0.6752 0.027 Uiso 1 1 calc R
C4 C 0.1468(6) 0.2105(4) 0.8053(4) 0.0223(12) Uani 1 1 d .
H4 H 0.1683 0.2411 0.8375 0.027 Uiso 1 1 calc R
C5 C 0.1382(5) 0.1152(4) 0.8538(4) 0.0189(11) Uani 1 1 d .
C6 C 0.1048(6) 0.0735(4) 0.8043(4) 0.0222(12) Uani 1 1 d .
H6 H 0.0983 0.0081 0.8357 0.027 Uiso 1 1 calc R
C7 C 0.0811(6) 0.1289(4) 0.7081(4) 0.0228(12) Uani 1 1 d .
H7 H 0.0559 0.1007 0.6745 0.027 Uiso 1 1 calc R
C8 C 0.1602(5) 0.0600(4) 0.9576(4) 0.0185(11) Uani 1 1 d .
C9 C 0.1885(5) -0.0811(4) 1.0936(4) 0.0189(11) Uani 1 1 d .
C10 C 0.1865(5) 0.0571(4) 1.0939(4) 0.0190(11) Uani 1 1 d .
C11 C 0.1916(6) -0.1849(4) 1.1459(4) 0.0189(11) Uani 1 1 d .
C12 C 0.2054(6) -0.2357(4) 1.2425(4) 0.0208(12) Uani 1 1 d .
H12 H 0.2229 -0.2058 1.2765 0.025 Uiso 1 1 calc R
C13 C 0.1937(6) -0.3303(4) 1.2893(4) 0.0215(12) Uani 1 1 d .
H13 H 0.2022 -0.3639 1.3556 0.026 Uiso 1 1 calc R
C14 C 0.1624(7) -0.3282(4) 1.1519(4) 0.0313(15) Uani 1 1 d .
H14 H 0.1489 -0.3609 1.1199 0.038 Uiso 1 1 calc R
C15 C 0.1720(7) -0.2340(4) 1.0996(4) 0.0300(14) Uani 1 1 d .
H15 H 0.1655 -0.2029 1.0334 0.036 Uiso 1 1 calc R
C16 C 0.1897(6) 0.1077(4) 1.1473(4) 0.0215(12) Uani 1 1 d .
C17 C 0.1953(6) 0.0572(4) 1.2443(4) 0.0239(12) Uani 1 1 d .
H17 H 0.2007 -0.0102 1.2773 0.029 Uiso 1 1 calc R
C18 C 0.1928(6) 0.1072(4) 1.2913(4) 0.0253(13) Uani 1 1 d .
H18 H 0.1969 0.0726 1.3575 0.030 Uiso 1 1 calc R
C19 C 0.1821(7) 0.2495(4) 1.1562(4) 0.0306(14) Uani 1 1 d .
H19 H 0.1776 0.3168 1.1249 0.037 Uiso 1 1 calc R
C20 C 0.1855(7) 0.2047(4) 1.1030(4) 0.0288(14) Uani 1 1 d .
H20 H 0.1848 0.2407 1.0371 0.035 Uiso 1 1 calc R
C21 C -0.1124(6) 0.2352(5) 0.2913(5) 0.0331(15) Uani 1 1 d .
C22 C -0.1135(7) 0.1552(5) 0.3769(5) 0.0402(16) Uani 1 1 d .
H22 H -0.0849 0.1524 0.4327 0.048 Uiso 1 1 calc R
C23 C -0.1568(8) 0.0787(6) 0.3810(8) 0.059(2) Uani 1 1 d .
H23 H -0.1588 0.0236 0.4397 0.071 Uiso 1 1 calc R
C24 C -0.1970(8) 0.0833(7) 0.2991(9) 0.063(3) Uani 1 1 d .
H24 H -0.2291 0.0320 0.3019 0.076 Uiso 1 1 calc R
C25 C -0.1909(9) 0.1601(7) 0.2155(8) 0.060(2) Uani 1 1 d .
H25 H -0.2162 0.1615 0.1598 0.071 Uiso 1 1 calc R
C26 C -0.1481(8) 0.2368(6) 0.2102(6) 0.0452(18) Uani 1 1 d .
H26 H -0.1433 0.2903 0.1511 0.054 Uiso 1 1 calc R
C27 C 0.4768(6) 0.3625(5) 0.4395(5) 0.0320(14) Uani 1 1 d .
C28 C 0.4524(6) 0.2964(5) 0.5309(5) 0.0395(17) Uani 1 1 d .
C29 C 0.4597(7) 0.2078(5) 0.5350(6) 0.047(2) Uani 1 1 d .
C30 C 0.4889(6) 0.2168(5) 0.4485(7) 0.046(2) Uani 1 1 d .
C31 C 0.5038(6) 0.3127(5) 0.3884(5) 0.0383(16) Uani 1 1 d .
C32 C 0.4826(8) 0.4650(6) 0.4047(8) 0.0657(16) Uani 1 1 d .
H32A H 0.5731 0.4676 0.4159 0.099 Uiso 1 1 calc R
H32B H 0.4251 0.4907 0.4379 0.099 Uiso 1 1 calc R
H32C H 0.4535 0.5037 0.3377 0.099 Uiso 1 1 calc R
C33 C 0.4374(9) 0.3152(8) 0.6106(6) 0.064(3) Uani 1 1 d .
H33A H 0.3963 0.2673 0.6592 0.097 Uiso 1 1 calc R
H33B H 0.3820 0.3799 0.5884 0.097 Uiso 1 1 calc R
H33C H 0.5240 0.3108 0.6365 0.097 Uiso 1 1 calc R
C34 C 0.4529(8) 0.1153(6) 0.6216(8) 0.0657(16) Uani 1 1 d .
H34A H 0.4331 0.0699 0.6040 0.099 Uiso 1 1 calc R
H34B H 0.3837 0.1284 0.6567 0.099 Uiso 1 1 calc R
H34C H 0.5375 0.0872 0.6605 0.099 Uiso 1 1 calc R
C35 C 0.5111(8) 0.1384(6) 0.4243(8) 0.0657(16) Uani 1 1 d .
H35A H 0.5986 0.0961 0.4518 0.099 Uiso 1 1 calc R
H35B H 0.5046 0.1671 0.3563 0.099 Uiso 1 1 calc R
H35C H 0.4444 0.1007 0.4490 0.099 Uiso 1 1 calc R
C36 C 0.5548(8) 0.3515(8) 0.2962(7) 0.063(2) Uani 1 1 d .
H36A H 0.5103 0.4195 0.2565 0.094 Uiso 1 1 calc R
H36B H 0.5384 0.3149 0.2667 0.094 Uiso 1 1 calc R
H36C H 0.6494 0.3456 0.3045 0.094 Uiso 1 1 calc R
C37 C -0.1142(9) 0.5002(5) 0.0462(5) 0.0462(19) Uani 1 1 d .
C38 C -0.0087(9) 0.5316(5) 0.0636(5) 0.0464(19) Uani 1 1 d .
H38 H -0.0131 0.5534 0.1074 0.056 Uiso 1 1 calc R
C39 C 0.1000(9) 0.5312(6) 0.0183(5) 0.050(2) Uani 1 1 d .
H39 H 0.1698 0.5534 0.0313 0.060 Uiso 1 1 calc R
C40 C 0.484(2) 0.0961(7) 0.9278(10) 0.128(6) Uiso 0.50 1 d PD
C41 C 0.480(3) 0.0238(14) 0.9064(7) 0.128(6) Uiso 0.50 1 d PD
H41 H 0.4656 0.0399 0.8431 0.154 Uiso 0.50 1 calc PR
C42 C 0.496(3) -0.0728(11) 0.9787(13) 0.128(6) Uiso 0.50 1 d PD
H42 H 0.4937 -0.1219 0.9643 0.154 Uiso 0.50 1 calc PR

loop_
_atom_site_aniso_label
_atom_site_aniso_U_11
_atom_site_aniso_U_22
_atom_site_aniso_U_33
_atom_site_aniso_U_23
_atom_site_aniso_U_13
_atom_site_aniso_U_12
Mo1 0.0208(3) 0.0147(2) 0.0200(3) -0.0084(2) 0.00289(18) -0.00536(19)
Cu1 0.0258(4) 0.0203(4) 0.0165(3) -0.0088(3) 0.0040(3) -0.0078(3)
Cu2 0.0432(5) 0.0204(4) 0.0184(4) -0.0120(3) 0.0047(3) -0.0124(3)
Cu3 0.0332(4) 0.0147(3) 0.0182(4) -0.0071(3) 0.0016(3) -0.0045(3)
S1 0.0257(8) 0.0302(8) 0.0260(8) -0.0122(7) 0.0013(6) -0.0049(6)
S2 0.0392(11) 0.0562(14) 0.0801(17) -0.0116(12) -0.0168(11) -0.0134(10)
S3 0.0295(8) 0.0167(7) 0.0176(7) -0.0097(6) 0.0027(5) -0.0062(6)
S4 0.0277(7) 0.0141(6) 0.0184(7) -0.0075(5) 0.0032(5) -0.0070(5)
S5 0.0393(9) 0.0194(7) 0.0195(7) -0.0108(6) 0.0107(6) -0.0110(6)
N1 0.046(4) 0.047(4) 0.038(3) -0.008(3) 0.002(3) -0.023(3)
N2 0.039(3) 0.025(3) 0.030(3) -0.013(2) 0.001(2) -0.006(2)
N3 0.024(2) 0.018(2) 0.015(2) -0.0080(19) 0.0030(18) -0.0043(19)
N4 0.035(3) 0.016(2) 0.020(2) -0.008(2) 0.006(2) -0.009(2)
N5 0.036(3) 0.019(2) 0.021(3) -0.012(2) 0.003(2) -0.009(2)
N6 0.026(2) 0.017(2) 0.017(2) -0.0091(19) 0.0039(19) -0.0077(19)
N7 0.033(3) 0.015(2) 0.017(2) -0.0084(19) 0.0044(19) -0.008(2)
N8 0.030(3) 0.016(2) 0.016(2) -0.0083(19) 0.0042(19) -0.0077(19)
N9 0.041(3) 0.025(3) 0.027(3) -0.015(2) -0.004(2) -0.004(2)
N10 0.053(8) 0.053(8) 0.050(8) -0.037(7) -0.019(6) 0.006(6)
C1 0.025(3) 0.042(4) 0.021(3) -0.011(3) -0.002(2) -0.007(3)
C2 0.044(4) 0.023(3) 0.030(3) -0.008(3) 0.000(3) -0.011(3)
C3 0.035(3) 0.015(3) 0.016(3) -0.007(2) 0.004(2) -0.006(2)
C4 0.033(3) 0.019(3) 0.018(3) -0.010(2) 0.004(2) -0.009(2)
C5 0.023(3) 0.018(3) 0.016(3) -0.008(2) 0.004(2) -0.004(2)
C6 0.033(3) 0.016(3) 0.020(3) -0.009(2) 0.006(2) -0.010(2)
C7 0.029(3) 0.023(3) 0.021(3) -0.014(2) 0.003(2) -0.008(2)
C8 0.023(3) 0.016(3) 0.016(3) -0.008(2) 0.004(2) -0.006(2)
C9 0.025(3) 0.017(3) 0.018(3) -0.010(2) 0.005(2) -0.007(2)
C10 0.025(3) 0.017(3) 0.018(3) -0.010(2) 0.003(2) -0.007(2)
C11 0.026(3) 0.015(3) 0.019(3) -0.010(2) 0.006(2) -0.007(2)
C12 0.029(3) 0.014(3) 0.019(3) -0.009(2) -0.001(2) -0.005(2)
C13 0.033(3) 0.013(3) 0.014(3) -0.003(2) 0.003(2) -0.007(2)
C14 0.059(4) 0.019(3) 0.026(3) -0.016(3) 0.012(3) -0.019(3)
C15 0.057(4) 0.020(3) 0.016(3) -0.010(2) 0.006(3) -0.013(3)
C16 0.030(3) 0.018(3) 0.017(3) -0.010(2) 0.003(2) -0.007(2)
C17 0.038(3) 0.016(3) 0.018(3) -0.008(2) 0.004(2) -0.007(2)
C18 0.039(3) 0.019(3) 0.017(3) -0.009(2) 0.004(2) -0.006(3)
C19 0.053(4) 0.016(3) 0.026(3) -0.011(3) 0.010(3) -0.014(3)
C20 0.053(4) 0.019(3) 0.016(3) -0.010(2) 0.008(3) -0.010(3)
C21 0.029(3) 0.031(3) 0.046(4) -0.026(3) 0.002(3) -0.004(3)
C22 0.038(4) 0.035(4) 0.045(4) -0.020(3) 0.008(3) -0.005(3)
C23 0.045(5) 0.039(4) 0.095(7) -0.033(5) 0.026(5) -0.013(4)
C24 0.040(5) 0.066(6) 0.129(9) -0.078(7) 0.025(5) -0.024(4)
C25 0.052(5) 0.075(6) 0.088(7) -0.067(6) 0.006(5) -0.019(5)
C26 0.046(4) 0.051(5) 0.051(5) -0.037(4) -0.003(3) -0.005(4)
C27 0.019(3) 0.028(3) 0.049(4) -0.019(3) -0.001(3) -0.007(3)
C28 0.024(3) 0.043(4) 0.043(4) -0.016(3) -0.010(3) -0.008(3)
C29 0.023(3) 0.029(4) 0.060(5) -0.003(3) -0.015(3) 0.001(3)
C30 0.019(3) 0.030(4) 0.091(6) -0.035(4) 0.002(3) 0.002(3)
C31 0.020(3) 0.045(4) 0.052(4) -0.026(4) 0.010(3) -0.009(3)
C32 0.035(3) 0.046(3) 0.103(5) -0.029(3) 0.000(3) -0.007(2)
C33 0.050(5) 0.102(8) 0.046(5) -0.038(5) -0.010(4) -0.024(5)
C34 0.035(3) 0.046(3) 0.103(5) -0.029(3) 0.000(3) -0.007(2)
C35 0.035(3) 0.046(3) 0.103(5) -0.029(3) 0.000(3) -0.007(2)
C36 0.041(5) 0.093(7) 0.070(6) -0.049(6) 0.027(4) -0.025(5)
C37 0.070(6) 0.034(4) 0.021(3) -0.007(3) -0.008(3) -0.003(4)
C38 0.076(6) 0.038(4) 0.025(4) -0.017(3) -0.002(4) -0.011(4)
C39 0.075(6) 0.042(4) 0.035(4) -0.019(4) -0.002(4) -0.016(4)

loop_
_atom_type_symbol
_atom_type_description
_atom_type_scat_dispersion_real
_atom_type_scat_dispersion_imag
_atom_type_scat_source
C C 0.0033 0.0016 'International Tables Vol C Tables 4.2.6.8 and 6.1.1.4'
H H 0.0000 0.0000 'International Tables Vol C Tables 4.2.6.8 and 6.1.1.4'
N N 0.0061 0.0033 'International Tables Vol C Tables 4.2.6.8 and 6.1.1.4'
S S 0.1246 0.1234 'International Tables Vol C Tables 4.2.6.8 and 6.1.1.4'
Cu Cu 0.3201 1.2651 'International Tables Vol C Tables 4.2.6.8 and 6.1.1.4'
Mo Mo -1.6832 0.6857 'International Tables Vol C Tables 4.2.6.8 and 6.1.1.4'
O O 0.0106 0.0060 'International Tables Vol C Tables 4.2.6.8 and 6.1.1.4'

loop_
_geom_angle_atom_site_label_1
_geom_angle_atom_site_label_2
_geom_angle_atom_site_label_3
_geom_angle
_geom_angle_site_symmetry_1
_geom_angle_site_symmetry_3
S5 Mo1 S3 105.60(6) . .
S5 Mo1 S4 105.30(6) . .
S3 Mo1 S4 106.01(6) . .
S5 Mo1 C27 100.68(18) . .
S3 Mo1 C27 92.20(17) . .
S4 Mo1 C27 142.54(17) . .
S5 Mo1 C30 102.2(2) . .
S3 Mo1 C30 142.6(2) . .
S4 Mo1 C30 89.91(18) . .
C27 Mo1 C30 58.2(2) . .
S5 Mo1 C29 136.3(2) . .
S3 Mo1 C29 112.1(2) . .
S4 Mo1 C29 85.11(18) . .
C27 Mo1 C29 57.6(2) . .
C30 Mo1 C29 34.5(3) . .
S5 Mo1 C28 135.41(19) . .
S3 Mo1 C28 84.93(19) . .
S4 Mo1 C28 113.23(18) . .
C27 Mo1 C28 34.9(2) . .
C30 Mo1 C28 57.7(3) . .
C29 Mo1 C28 34.4(3) . .
S5 Mo1 C31 82.69(19) . .
S3 Mo1 C31 126.17(18) . .
S4 Mo1 C31 123.21(18) . .
C27 Mo1 C31 35.1(2) . .
C30 Mo1 C31 35.0(3) . .
C29 Mo1 C31 57.5(3) . .
C28 Mo1 C31 57.9(3) . .
S5 Mo1 Cu2 52.49(5) . .
S3 Mo1 Cu2 115.31(5) . .
S4 Mo1 Cu2 52.83(5) . .
C27 Mo1 Cu2 144.70(18) . .
C30 Mo1 Cu2 101.3(2) . .
C29 Mo1 Cu2 122.9(2) . .
C28 Mo1 Cu2 157.05(19) . .
C31 Mo1 Cu2 111.41(18) . .
S5 Mo1 Cu3 53.03(5) . .
S3 Mo1 Cu3 52.75(4) . .
S4 Mo1 Cu3 112.74(5) . .
C27 Mo1 Cu3 104.39(16) . .
C30 Mo1 Cu3 149.2(2) . .
C29 Mo1 Cu3 158.4(2) . .
C28 Mo1 Cu3 123.99(19) . .
C31 Mo1 Cu3 115.85(18) . .
Cu2 Mo1 Cu3 78.64(4) . .
S5 Mo1 Cu1 114.46(5) . .
S3 Mo1 Cu1 52.73(4) . .
S4 Mo1 Cu1 53.32(5) . .
C27 Mo1 Cu1 134.90(18) . .
C30 Mo1 Cu1 132.8(2) . .
C29 Mo1 Cu1 105.8(2) . .
C28 Mo1 Cu1 106.35(19) . .
C31 Mo1 Cu1 162.80(19) . .
Cu2 Mo1 Cu1 80.38(3) . .
Cu3 Mo1 Cu1 77.94(4) . .
N3 Cu1 S3 105.99(14) . .
N3 Cu1 S4 103.41(13) . .
S3 Cu1 S4 108.34(6) . .
N3 Cu1 S1 105.82(14) . .
S3 Cu1 S1 113.76(7) . .
S4 Cu1 S1 118.27(6) . .
N3 Cu1 Mo1 117.57(13) . .
S3 Cu1 Mo1 54.18(5) . .
S4 Cu1 Mo1 54.21(4) . .
S1 Cu1 Mo1 136.59(5) . .
N5 Cu2 N9 95.5(2) 1_554 .
N5 Cu2 S5 111.39(15) 1_554 .
N9 Cu2 S5 116.20(16) . .
N5 Cu2 S4 116.91(14) 1_554 .
N9 Cu2 S4 106.92(16) . .
S5 Cu2 S4 109.51(7) . .
N5 Cu2 Mo1 136.54(15) 1_554 .
N9 Cu2 Mo1 127.94(14) . .
S5 Cu2 Mo1 54.71(5) . .
S4 Cu2 Mo1 54.83(4) . .
N2 Cu3 N4 100.1(2) . 1_564
N2 Cu3 S3 116.01(17) . .
N4 Cu3 S3 109.31(14) 1_564 .
N2 Cu3 S5 118.12(17) . .
N4 Cu3 S5 103.11(14) 1_564 .
S3 Cu3 S5 108.69(7) . .
N2 Cu3 Mo1 137.31(16) . .
N4 Cu3 Mo1 122.53(14) 1_564 .
S3 Cu3 Mo1 54.49(5) . .
S5 Cu3 Mo1 54.39(5) . .
C1 S1 Cu1 98.7(2) . .
Cu3 S3 Cu1 98.12(7) . .
Cu3 S3 Mo1 72.76(6) . .
Cu1 S3 Mo1 73.09(5) . .
Cu2 S4 Cu1 100.62(7) . .
Cu2 S4 Mo1 72.34(5) . .
Cu1 S4 Mo1 72.47(5) . .
Cu2 S5 Cu3 98.90(7) . .
Cu2 S5 Mo1 72.80(6) . .
Cu3 S5 Mo1 72.57(6) . .
C2 N2 Cu3 176.7(5) . .
C3 N3 C7 117.9(5) . .
C3 N3 Cu1 121.5(4) . .
C7 N3 Cu1 120.6(4) . .
C14 N4 C13 117.4(5) . .
C14 N4 Cu3 118.9(4) . 1_546
C13 N4 Cu3 122.6(4) . 1_546
C19 N5 C18 117.6(5) . .
C19 N5 Cu2 120.2(4) . 1_556
C18 N5 Cu2 121.2(4) . 1_556
C8 N6 C9 114.7(5) . .
C10 N7 C8 114.8(5) . .
C10 N8 C9 115.0(5) . .
C21 N9 Cu2 112.3(4) . .
C21 N9 H1 117(5) . .
Cu2 N9 H1 93(6) . .
C21 N9 H2 124(5) . .
Cu2 N9 H2 94(6) . .
H1 N9 H2 110(4) . .
C37 N10 H10A 132.6 . .
C37 N10 H10B 118.0 . .
H10A N10 H10B 107.5 . .
N1 C1 S1 178.2(7) . .
N2 C2 S2 178.4(7) . .
N3 C3 C4 122.8(5) . .
N3 C3 H3 118.6 . .
C4 C3 H3 118.6 . .
C5 C4 C3 118.7(5) . .
C5 C4 H4 120.7 . .
C3 C4 H4 120.7 . .
C4 C5 C6 118.9(5) . .
C4 C5 C8 120.2(5) . .
C6 C5 C8 120.9(5) . .
C7 C6 C5 118.6(5) . .
C7 C6 H6 120.7 . .
C5 C6 H6 120.7 . .
N3 C7 C6 123.2(5) . .
N3 C7 H7 118.4 . .
C6 C7 H7 118.4 . .
N7 C8 N6 125.3(5) . .
N7 C8 C5 117.3(5) . .
N6 C8 C5 117.4(5) . .
N6 C9 N8 124.8(5) . .
N6 C9 C11 118.1(5) . .
N8 C9 C11 116.9(5) . .
N7 C10 N8 125.2(5) . .
N7 C10 C16 118.1(5) . .
N8 C10 C16 116.6(5) . .
C12 C11 C15 117.6(5) . .
C12 C11 C9 121.1(5) . .
C15 C11 C9 121.1(5) . .
C13 C12 C11 119.6(5) . .
C13 C12 H12 120.2 . .
C11 C12 H12 120.2 . .
N4 C13 C12 122.8(5) . .
N4 C13 H13 118.6 . .
C12 C13 H13 118.6 . .
N4 C14 C15 123.9(5) . .
N4 C14 H14 118.1 . .
C15 C14 H14 118.1 . .
C14 C15 C11 118.7(5) . .
C14 C15 H15 120.7 . .
C11 C15 H15 120.7 . .
C20 C16 C17 118.4(5) . .
C20 C16 C10 121.4(5) . .
C17 C16 C10 120.1(5) . .
C18 C17 C16 118.5(5) . .
C18 C17 H17 120.7 . .
C16 C17 H17 120.7 . .
N5 C18 C17 123.3(5) . .
N5 C18 H18 118.3 . .
C17 C18 H18 118.3 . .
N5 C19 C20 123.0(5) . .
N5 C19 H19 118.5 . .
C20 C19 H19 118.5 . .
C16 C20 C19 119.1(5) . .
C16 C20 H20 120.5 . .
C19 C20 H20 120.5 . .
C22 C21 C26 119.8(7) . .
C22 C21 N9 120.0(6) . .
C26 C21 N9 120.1(7) . .
C21 C22 C23 119.6(8) . .
C21 C22 H22 120.2 . .
C23 C22 H22 120.2 . .
C24 C23 C22 119.6(9) . .
C24 C23 H23 120.2 . .
C22 C23 H23 120.2 . .
C25 C24 C23 120.5(8) . .
C25 C24 H24 119.7 . .
C23 C24 H24 119.7 . .
C24 C25 C26 120.6(8) . .
C24 C25 H25 119.7 . .
C26 C25 H25 119.7 . .
C25 C26 C21 119.8(8) . .
C25 C26 H26 120.1 . .
C21 C26 H26 120.1 . .
C28 C27 C31 108.4(6) . .
C28 C27 C32 125.8(7) . .
C31 C27 C32 125.7(7) . .
C28 C27 Mo1 73.6(4) . .
C31 C27 Mo1 73.7(4) . .
C32 C27 Mo1 121.9(5) . .
C29 C28 C27 107.4(7) . .
C29 C28 C33 126.5(8) . .
C27 C28 C33 125.8(7) . .
C29 C28 Mo1 72.5(4) . .
C27 C28 Mo1 71.5(4) . .
C33 C28 Mo1 126.7(5) . .
C30 C29 C28 109.3(7) . .
C30 C29 C34 125.2(8) . .
C28 C29 C34 125.1(9) . .
C30 C29 Mo1 72.3(4) . .
C28 C29 Mo1 73.2(4) . .
C34 C29 Mo1 126.2(5) . .
C29 C30 C31 108.1(6) . .
C29 C30 C35 126.6(8) . .
C31 C30 C35 125.1(8) . .
C29 C30 Mo1 73.2(4) . .
C31 C30 Mo1 73.5(4) . .
C35 C30 Mo1 122.6(5) . .
C30 C31 C27 106.7(7) . .
C30 C31 C36 127.8(8) . .
C27 C31 C36 125.0(7) . .
C30 C31 Mo1 71.5(4) . .
C27 C31 Mo1 71.3(3) . .
C36 C31 Mo1 128.5(6) . .
C27 C32 H32A 109.5 . .
C27 C32 H32B 109.5 . .
H32A C32 H32B 109.5 . .
C27 C32 H32C 109.5 . .
H32A C32 H32C 109.5 . .
H32B C32 H32C 109.5 . .
C28 C33 H33A 109.5 . .
C28 C33 H33B 109.5 . .
H33A C33 H33B 109.5 . .
C28 C33 H33C 109.5 . .
H33A C33 H33C 109.5 . .
H33B C33 H33C 109.5 . .
C29 C34 H34A 109.5 . .
C29 C34 H34B 109.5 . .
H34A C34 H34B 109.5 . .
C29 C34 H34C 109.5 . .
H34A C34 H34C 109.5 . .
H34B C34 H34C 109.5 . .
C30 C35 H35A 109.5 . .
C30 C35 H35B 109.5 . .
H35A C35 H35B 109.5 . .
C30 C35 H35C 109.5 . .
H35A C35 H35C 109.5 . .
H35B C35 H35C 109.5 . .
C31 C36 H36A 109.5 . .
C31 C36 H36B 109.5 . .
H36A C36 H36B 109.5 . .
C31 C36 H36C 109.5 . .
H36A C36 H36C 109.5 . .
H36B C36 H36C 109.5 . .
N10 C37 C39 119.3(9) . 2_565
N10 C37 C38 123.9(8) . .
C39 C37 C38 116.4(8) 2_565 .
C39 C38 C37 120.4(7) . .
C39 C38 H38 119.8 . .
C37 C38 H38 119.8 . .
C38 C39 C37 123.1(8) . 2_565
C38 C39 H39 118.4 . .
C37 C39 H39 118.4 2_565 .
N11 C40 C42 119.9(5) . 2_657
N11 C40 C41 119.9(5) . .
C42 C40 C41 120.2(3) 2_657 .
C40 C41 C42 120.0(3) . .
C40 C41 H41 120.0 . .
C42 C41 H41 120.0 . .
C40 C42 C41 119.7(3) 2_657 .
C40 C42 H42 120.1 2_657 .
C41 C42 H42 120.1 . .

loop_
_geom_bond_atom_site_label_1
_geom_bond_atom_site_label_2
_geom_bond_distance
_geom_bond_site_symmetry_2
Mo1 S5 2.2840(17) .
Mo1 S3 2.2844(16) .
Mo1 S4 2.2931(16) .
Mo1 C27 2.358(6) .
Mo1 C30 2.364(6) .
Mo1 C29 2.376(7) .
Mo1 C28 2.385(7) .
Mo1 C31 2.390(6) .
Mo1 Cu2 2.6731(11) .
Mo1 Cu3 2.6802(17) .
Mo1 Cu1 2.6956(12) .
Cu1 N3 2.110(5) .
Cu1 S3 2.2421(17) .
Cu1 S4 2.2669(16) .
Cu1 S1 2.3152(18) .
Cu2 N5 2.060(5) 1_554
Cu2 N9 2.145(6) .
Cu2 S5 2.2197(17) .
Cu2 S4 2.2355(18) .
Cu3 N2 1.968(6) .
Cu3 N4 2.138(5) 1_564
Cu3 S3 2.2338(17) .
Cu3 S5 2.2445(17) .
S1 C1 1.665(7) .
S2 C2 1.649(8) .
N1 C1 1.155(9) .
N2 C2 1.130(9) .
N3 C3 1.337(7) .
N3 C7 1.337(7) .
N4 C14 1.336(8) .
N4 C13 1.338(7) .
N4 Cu3 2.138(5) 1_546
N5 C19 1.324(8) .
N5 C18 1.345(7) .
N5 Cu2 2.060(5) 1_556
N6 C8 1.341(7) .
N6 C9 1.341(7) .
N7 C10 1.332(7) .
N7 C8 1.340(7) .
N8 C10 1.342(7) .
N8 C9 1.343(7) .
N9 C21 1.429(8) .
N9 H1 0.87(7) .
N9 H2 0.86(5) .
N10 C37 1.383(17) .
N10 H10A 0.8645 .
N10 H10B 0.8643 .
N11 C40 1.378(17) .
C3 C4 1.390(8) .
C3 H3 0.9500 .
C4 C5 1.383(8) .
C4 H4 0.9500 .
C5 C6 1.387(8) .
C5 C8 1.488(8) .
C6 C7 1.382(8) .
C6 H6 0.9500 .
C7 H7 0.9500 .
C9 C11 1.473(7) .
C10 C16 1.485(7) .
C11 C12 1.384(8) .
C11 C15 1.400(8) .
C12 C13 1.383(8) .
C12 H12 0.9500 .
C13 H13 0.9500 .
C14 C15 1.374(8) .
C14 H14 0.9500 .
C15 H15 0.9500 .
C16 C20 1.376(8) .
C16 C17 1.392(8) .
C17 C18 1.380(8) .
C17 H17 0.9500 .
C18 H18 0.9500 .
C19 C20 1.394(8) .
C19 H19 0.9500 .
C20 H20 0.9500 .
C21 C22 1.379(10) .
C21 C26 1.384(10) .
C22 C23 1.390(11) .
C22 H22 0.9500 .
C23 C24 1.385(14) .
C23 H23 0.9500 .
C24 C25 1.349(14) .
C24 H24 0.9500 .
C25 C26 1.383(11) .
C25 H25 0.9500 .
C26 H26 0.9500 .
C27 C28 1.421(10) .
C27 C31 1.431(10) .
C27 C32 1.500(10) .
C28 C29 1.407(11) .
C28 C33 1.498(11) .
C29 C30 1.404(12) .
C29 C34 1.503(12) .
C30 C31 1.429(10) .
C30 C35 1.500(12) .
C31 C36 1.479(11) .
C32 H32A 0.9800 .
C32 H32B 0.9800 .
C32 H32C 0.9800 .
C33 H33A 0.9800 .
C33 H33B 0.9800 .
C33 H33C 0.9800 .
C34 H34A 0.9800 .
C34 H34B 0.9800 .
C34 H34C 0.9800 .
C35 H35A 0.9800 .
C35 H35B 0.9800 .
C35 H35C 0.9800 .
C36 H36A 0.9800 .
C36 H36B 0.9800 .
C36 H36C 0.9800 .
C37 C39 1.392(11) 2_565
C37 C38 1.399(12) .
C38 C39 1.359(12) .
C38 H38 0.9500 .
C39 C37 1.392(11) 2_565
C39 H39 0.9500 .
C40 C42 1.405(9) 2_657
C40 C41 1.405(9) .
C41 C42 1.412(9) .
C41 H41 0.9500 .
C42 C40 1.405(9) 2_657
C42 H42 0.9500 .
